data_4076378
loop_
_publ_author_name
'Bleeke, John R.'
'Anutrasakda, Wipark'
'Rath, Nigam P.'

_publ_section_title
;
 Synthesis, Structure, Spectroscopy, and Reactivity of
 Azapentadienyl--Cobalt--Phosphine Complexes(1)
;
_journal_issue 6
_journal_name_full Organometallics
_journal_page_first 2219
_journal_paper_doi 10.1021/om2011326
_journal_volume 31
_journal_year 2012
_chemical_formula_moiety 'C17 H42 Co N P3, C F3 O3 S'
_chemical_formula_sum 'C18 H42 Co F3 N O3 P3 S'
_chemical_formula_weight 561.43
_chemical_name_systematic
; 
 ? 
;
_space_group_IT_number 14
_symmetry_cell_setting monoclinic
_symmetry_space_group_name_Hall '-P 2ybc'
_symmetry_space_group_name_H-M 'P 1 21/c 1'
_atom_sites_solution_hydrogens geom
_atom_sites_solution_primary direct
_atom_sites_solution_secondary difmap
_audit_creation_method SHELXL-97
_cell_angle_alpha 90.00
_cell_angle_beta 109.678(5)
_cell_angle_gamma 90.00
_cell_formula_units_Z 4
_cell_length_a 16.8708(16)
_cell_length_b 10.7610(10)
_cell_length_c 16.1695(15)
_cell_measurement_reflns_used 9842
_cell_measurement_temperature 100(2)
_cell_measurement_theta_max 27.44
_cell_measurement_theta_min 2.56
_cell_volume 2764.1(5)
_computing_cell_refinement 'Bruker SAINT'
_computing_data_collection 'Bruker APEX2'
_computing_data_reduction 'Bruker SAINT'
_computing_molecular_graphics 'Bruker SHELXTL'
_computing_publication_material 'Bruker SHELXTL'
_computing_structure_refinement 'SHELXL-97 (Sheldrick, 2008)'
_computing_structure_solution 'SHELXS-97 (Sheldrick, 2008)'
_diffrn_ambient_temperature 100(2)
_diffrn_measured_fraction_theta_full 1.000
_diffrn_measured_fraction_theta_max 0.993
_diffrn_measurement_device_type 'Bruker APEX-II CCD'
_diffrn_measurement_method '\f and \w scans'
_diffrn_radiation_monochromator graphite
_diffrn_radiation_source 'fine-focus sealed tube'
_diffrn_radiation_type MoK\a
_diffrn_radiation_wavelength 0.71073
_diffrn_reflns_av_R_equivalents 0.0504
_diffrn_reflns_av_sigmaI/netI 0.0186
_diffrn_reflns_limit_h_max 21
_diffrn_reflns_limit_h_min -22
_diffrn_reflns_limit_k_max 13
_diffrn_reflns_limit_k_min -13
_diffrn_reflns_limit_l_max 21
_diffrn_reflns_limit_l_min -21
_diffrn_reflns_number 122412
_diffrn_reflns_theta_full 25.00
_diffrn_reflns_theta_max 27.65
_diffrn_reflns_theta_min 2.29
_exptl_absorpt_coefficient_mu 0.908
_exptl_absorpt_correction_T_max 0.9035
_exptl_absorpt_correction_T_min 0.8668
_exptl_absorpt_correction_type multi-scan
_exptl_absorpt_process_details 'sadabs v2008/1'
_exptl_crystal_colour red
_exptl_crystal_density_diffrn 1.349
_exptl_crystal_density_meas ?
_exptl_crystal_density_method 'not measured'
_exptl_crystal_description rectangular
_exptl_crystal_F_000 1184
_exptl_crystal_size_max 0.16
_exptl_crystal_size_mid 0.13
_exptl_crystal_size_min 0.11
_refine_diff_density_max 0.393
_refine_diff_density_min -0.321
_refine_diff_density_rms 0.052
_refine_ls_extinction_method none
_refine_ls_goodness_of_fit_ref 1.054
_refine_ls_hydrogen_treatment mixed
_refine_ls_matrix_type full
_refine_ls_number_parameters 287
_refine_ls_number_reflns 6396
_refine_ls_number_restraints 0
_refine_ls_restrained_S_all 1.054
_refine_ls_R_factor_all 0.0324
_refine_ls_R_factor_gt 0.0232
_refine_ls_shift/su_max 0.001
_refine_ls_shift/su_mean 0.000
_refine_ls_structure_factor_coef Fsqd
_refine_ls_weighting_details 'calc w=1/[\s^2^(Fo^2^)+(0.0212P)^2^+1.5716P] where P=(Fo^2^+2Fc^2^)/3'
_refine_ls_weighting_scheme calc
_refine_ls_wR_factor_gt 0.0515
_refine_ls_wR_factor_ref 0.0558
_reflns_number_gt 5450
_reflns_number_total 6396
_reflns_threshold_expression >2sigma(I)
_cod_data_source_file om2011326_si_002.cif
_cod_data_source_block j27710
_cod_depositor_comments
;
The following automatic conversions were performed:

'_symmetry_cell_setting' value 'Monoclinic' changed to 'monoclinic'
according to /home/saulius/struct/CIF-dictionaries/cif_core.dic
dictionary named 'cif_core.dic' version 2.4.1 from 2010-06-29.

Automatic conversion script
Id: cif_fix_values 1715 2011-07-08 13:25:40Z adriana 

The following automatic conversions were performed:

'_exptl_crystal_density_meas' value 'no' was changed to '?' - the
value is perceived as not measured.

Automatic conversion script
Id: cif_fix_values 3008 2015-01-20 13:52:24Z robertas 
;
_cod_original_cell_volume 2764.1(4)
_cod_original_sg_symbol_H-M P2(1)/c
_cod_database_code 4076378

loop_
_symmetry_equiv_pos_as_xyz
'x, y, z'
'-x, y+1/2, -z+1/2'
'-x, -y, -z'
'x, -y-1/2, z-1/2'

loop_
_atom_site_label
_atom_site_type_symbol
_atom_site_fract_x
_atom_site_fract_y
_atom_site_fract_z
_atom_site_U_iso_or_equiv
_atom_site_adp_type
_atom_site_occupancy
_atom_site_symmetry_multiplicity
_atom_site_calc_flag
_atom_site_refinement_flags
Co1 Co 0.349530(11) 0.265521(17) 0.365046(11) 0.00960(5) Uani 1 1 d .
S1 S 0.20783(2) 0.79673(3) 0.04807(2) 0.01454(7) Uani 1 1 d .
P1 P 0.29673(2) 0.11096(3) 0.27532(2) 0.01220(7) Uani 1 1 d .
P2 P 0.30521(2) 0.42415(3) 0.27537(2) 0.01338(8) Uani 1 1 d .
P3 P 0.48033(2) 0.27543(3) 0.36771(2) 0.01150(7) Uani 1 1 d .
F1 F 0.12032(9) 0.59081(11) 0.02042(8) 0.0591(4) Uani 1 1 d .
F2 F 0.21457(9) 0.59736(12) -0.04104(9) 0.0617(4) Uani 1 1 d .
F3 F 0.10035(7) 0.70093(11) -0.09472(7) 0.0433(3) Uani 1 1 d .
O1 O 0.27182(7) 0.73963(10) 0.12104(7) 0.0229(2) Uani 1 1 d .
O2 O 0.14047(7) 0.85497(12) 0.06837(8) 0.0295(3) Uani 1 1 d .
O3 O 0.24021(7) 0.86812(11) -0.00885(8) 0.0275(3) Uani 1 1 d .
N1 N 0.16704(8) 0.38430(13) 0.40925(8) 0.0183(3) Uani 1 1 d .
C1 C 0.37381(9) 0.14266(13) 0.46735(9) 0.0149(3) Uani 1 1 d .
H1A H 0.3249 0.0990 0.4746 0.018 Uiso 1 1 calc R
H1B H 0.4248 0.0904 0.4798 0.018 Uiso 1 1 calc R
C2 C 0.38598(8) 0.26934(13) 0.49491(8) 0.0133(3) Uani 1 1 d .
H2 H 0.4429 0.3010 0.5307 0.016 Uiso 1 1 calc R
C3 C 0.31552(8) 0.34904(13) 0.46839(8) 0.0131(3) Uani 1 1 d .
H3 H 0.3248 0.4403 0.4789 0.016 Uiso 1 1 calc R
C4 C 0.23302(9) 0.30549(14) 0.43175(9) 0.0147(3) Uani 1 1 d .
H4 H 0.2232 0.2188 0.4225 0.018 Uiso 1 1 calc R
C5 C 0.07992(9) 0.34878(15) 0.40123(10) 0.0198(3) Uani 1 1 d .
C6 C 0.04847(10) 0.24368(17) 0.33581(12) 0.0309(4) Uani 1 1 d .
H6A H 0.0531 0.2680 0.2792 0.046 Uiso 1 1 calc R
H6B H -0.0105 0.2260 0.3283 0.046 Uiso 1 1 calc R
H6C H 0.0825 0.1692 0.3576 0.046 Uiso 1 1 calc R
C7 C 0.02658(10) 0.46459(17) 0.36906(12) 0.0298(4) Uani 1 1 d .
H7A H 0.0494 0.5332 0.4100 0.045 Uiso 1 1 calc R
H7B H -0.0315 0.4479 0.3658 0.045 Uiso 1 1 calc R
H7C H 0.0274 0.4872 0.3107 0.045 Uiso 1 1 calc R
C8 C 0.07679(10) 0.31081(18) 0.49103(11) 0.0297(4) Uani 1 1 d .
H8A H 0.1117 0.2368 0.5117 0.044 Uiso 1 1 calc R
H8B H 0.0185 0.2923 0.4862 0.044 Uiso 1 1 calc R
H8C H 0.0982 0.3789 0.5328 0.044 Uiso 1 1 calc R
C9 C 0.15820(11) 0.66492(16) -0.02033(11) 0.0302(4) Uani 1 1 d .
C11 C 0.35486(10) -0.03558(14) 0.30307(10) 0.0209(3) Uani 1 1 d .
H11A H 0.3305 -0.0962 0.2562 0.031 Uiso 1 1 calc R
H11B H 0.3512 -0.0676 0.3584 0.031 Uiso 1 1 calc R
H11C H 0.4140 -0.0213 0.3095 0.031 Uiso 1 1 calc R
C12 C 0.28939(9) 0.12515(14) 0.16047(9) 0.0178(3) Uani 1 1 d .
H12A H 0.3454 0.1414 0.1572 0.027 Uiso 1 1 calc R
H12B H 0.2516 0.1940 0.1331 0.027 Uiso 1 1 calc R
H12C H 0.2672 0.0477 0.1294 0.027 Uiso 1 1 calc R
C13 C 0.19110(9) 0.05480(15) 0.26084(10) 0.0212(3) Uani 1 1 d .
H13A H 0.1502 0.1208 0.2352 0.032 Uiso 1 1 calc R
H13B H 0.1876 0.0307 0.3180 0.032 Uiso 1 1 calc R
H13C H 0.1787 -0.0174 0.2216 0.032 Uiso 1 1 calc R
C21 C 0.34534(9) 0.44945(14) 0.18497(9) 0.0173(3) Uani 1 1 d .
H21A H 0.3356 0.3749 0.1481 0.026 Uiso 1 1 calc R
H21B H 0.4059 0.4668 0.2087 0.026 Uiso 1 1 calc R
H21C H 0.3161 0.5203 0.1496 0.026 Uiso 1 1 calc R
C22 C 0.19254(9) 0.42676(16) 0.21556(10) 0.0227(3) Uani 1 1 d .
H22A H 0.1618 0.4211 0.2572 0.034 Uiso 1 1 calc R
H22B H 0.1774 0.3561 0.1750 0.034 Uiso 1 1 calc R
H22C H 0.1777 0.5045 0.1823 0.034 Uiso 1 1 calc R
C23 C 0.32099(10) 0.57914(14) 0.32460(10) 0.0218(3) Uani 1 1 d .
H23A H 0.3014 0.6419 0.2782 0.033 Uiso 1 1 calc R
H23B H 0.3810 0.5919 0.3570 0.033 Uiso 1 1 calc R
H23C H 0.2891 0.5867 0.3650 0.033 Uiso 1 1 calc R
C31 C 0.53571(9) 0.42410(13) 0.39536(10) 0.0172(3) Uani 1 1 d .
H31A H 0.5938 0.4141 0.3965 0.026 Uiso 1 1 calc R
H31B H 0.5359 0.4515 0.4532 0.026 Uiso 1 1 calc R
H31C H 0.5070 0.4863 0.3512 0.026 Uiso 1 1 calc R
C32 C 0.55596(9) 0.17642(15) 0.44826(10) 0.0202(3) Uani 1 1 d .
H32A H 0.5416 0.0890 0.4339 0.030 Uiso 1 1 calc R
H32B H 0.5542 0.1944 0.5070 0.030 Uiso 1 1 calc R
H32C H 0.6127 0.1928 0.4470 0.030 Uiso 1 1 calc R
C33 C 0.50674(9) 0.23092(14) 0.27088(9) 0.0173(3) Uani 1 1 d .
H33A H 0.5677 0.2381 0.2840 0.026 Uiso 1 1 calc R
H33B H 0.4775 0.2860 0.2218 0.026 Uiso 1 1 calc R
H33C H 0.4892 0.1448 0.2550 0.026 Uiso 1 1 calc R
H1 H 0.1792(11) 0.4558(17) 0.4259(11) 0.019(5) Uiso 1 1 d .

loop_
_atom_site_aniso_label
_atom_site_aniso_U_11
_atom_site_aniso_U_22
_atom_site_aniso_U_33
_atom_site_aniso_U_23
_atom_site_aniso_U_13
_atom_site_aniso_U_12
Co1 0.01130(9) 0.00951(9) 0.00827(9) 0.00051(6) 0.00368(7) -0.00019(7)
S1 0.01374(16) 0.01396(17) 0.01617(16) -0.00049(13) 0.00535(13) 0.00005(13)
P1 0.01465(17) 0.01152(17) 0.01064(16) -0.00132(13) 0.00453(13) -0.00173(13)
P2 0.01670(18) 0.01257(18) 0.01201(17) 0.00236(13) 0.00632(14) 0.00266(13)
P3 0.01191(16) 0.01090(17) 0.01252(16) 0.00060(13) 0.00519(13) 0.00034(13)
F1 0.0695(9) 0.0389(7) 0.0526(8) 0.0083(6) -0.0010(7) -0.0356(6)
F2 0.0643(9) 0.0485(8) 0.0583(8) -0.0338(6) 0.0023(7) 0.0207(7)
F3 0.0456(7) 0.0419(7) 0.0256(5) -0.0044(5) -0.0100(5) -0.0052(5)
O1 0.0213(5) 0.0232(6) 0.0203(5) 0.0027(4) 0.0017(4) 0.0019(4)
O2 0.0199(6) 0.0374(7) 0.0332(6) -0.0066(5) 0.0116(5) 0.0056(5)
O3 0.0274(6) 0.0268(6) 0.0306(6) 0.0089(5) 0.0127(5) -0.0027(5)
N1 0.0117(6) 0.0188(7) 0.0249(7) -0.0052(5) 0.0068(5) -0.0018(5)
C1 0.0178(7) 0.0163(7) 0.0119(6) 0.0040(5) 0.0068(5) 0.0009(5)
C2 0.0143(6) 0.0182(7) 0.0078(6) 0.0003(5) 0.0042(5) -0.0021(5)
C3 0.0148(6) 0.0163(7) 0.0092(6) -0.0029(5) 0.0054(5) -0.0022(5)
C4 0.0154(7) 0.0179(7) 0.0121(6) -0.0021(5) 0.0065(5) -0.0016(5)
C5 0.0097(7) 0.0280(8) 0.0219(7) -0.0043(6) 0.0057(6) -0.0012(6)
C6 0.0175(8) 0.0388(10) 0.0358(9) -0.0149(8) 0.0083(7) -0.0086(7)
C7 0.0150(7) 0.0357(10) 0.0368(10) 0.0014(8) 0.0062(7) 0.0034(7)
C8 0.0172(8) 0.0464(11) 0.0272(9) 0.0018(8) 0.0099(7) -0.0011(7)
C9 0.0345(9) 0.0227(9) 0.0253(9) -0.0029(7) -0.0006(7) -0.0011(7)
C11 0.0270(8) 0.0128(7) 0.0205(7) -0.0026(6) 0.0046(6) 0.0021(6)
C12 0.0232(7) 0.0186(8) 0.0119(6) -0.0027(5) 0.0064(6) -0.0027(6)
C13 0.0201(7) 0.0235(8) 0.0215(8) -0.0056(6) 0.0092(6) -0.0085(6)
C21 0.0234(7) 0.0145(7) 0.0162(7) 0.0046(5) 0.0095(6) 0.0021(6)
C22 0.0190(7) 0.0282(9) 0.0202(8) 0.0069(6) 0.0057(6) 0.0067(6)
C23 0.0331(9) 0.0141(7) 0.0209(8) 0.0014(6) 0.0125(7) 0.0035(6)
C31 0.0162(7) 0.0152(7) 0.0208(7) -0.0021(6) 0.0070(6) -0.0032(5)
C32 0.0158(7) 0.0219(8) 0.0228(8) 0.0073(6) 0.0066(6) 0.0053(6)
C33 0.0180(7) 0.0182(7) 0.0193(7) -0.0023(6) 0.0108(6) 0.0008(6)

loop_
_atom_type_symbol
_atom_type_description
_atom_type_scat_dispersion_real
_atom_type_scat_dispersion_imag
_atom_type_scat_source
C C 0.0033 0.0016 'International Tables Vol C Tables 4.2.6.8 and 6.1.1.4'
H H 0.0000 0.0000 'International Tables Vol C Tables 4.2.6.8 and 6.1.1.4'
N N 0.0061 0.0033 'International Tables Vol C Tables 4.2.6.8 and 6.1.1.4'
O O 0.0106 0.0060 'International Tables Vol C Tables 4.2.6.8 and 6.1.1.4'
F F 0.0171 0.0103 'International Tables Vol C Tables 4.2.6.8 and 6.1.1.4'
P P 0.1023 0.0942 'International Tables Vol C Tables 4.2.6.8 and 6.1.1.4'
S S 0.1246 0.1234 'International Tables Vol C Tables 4.2.6.8 and 6.1.1.4'
Co Co 0.3494 0.9721 'International Tables Vol C Tables 4.2.6.8 and 6.1.1.4'

loop_
_geom_angle_atom_site_label_1
_geom_angle_atom_site_label_2
_geom_angle_atom_site_label_3
_geom_angle
C2 Co1 C1 41.46(6)
C2 Co1 C3 39.82(5)
C1 Co1 C3 70.95(5)
C2 Co1 P1 129.07(4)
C1 Co1 P1 88.33(4)
C3 Co1 P1 132.88(4)
C2 Co1 P3 91.55(4)
C1 Co1 P3 95.12(4)
C3 Co1 P3 119.78(4)
P1 Co1 P3 103.410(15)
C2 Co1 P2 126.72(4)
C1 Co1 P2 164.52(4)
C3 Co1 P2 93.89(4)
P1 Co1 P2 100.399(17)
P3 Co1 P2 95.249(15)
O2 S1 O3 114.51(7)
O2 S1 O1 115.67(7)
O3 S1 O1 114.20(7)
O2 S1 C9 104.04(8)
O3 S1 C9 102.89(8)
O1 S1 C9 103.28(7)
C13 P1 C12 99.71(7)
C13 P1 C11 99.55(7)
C12 P1 C11 99.71(7)
C13 P1 Co1 119.97(5)
C12 P1 Co1 118.92(5)
C11 P1 Co1 115.27(5)
C22 P2 C21 100.06(7)
C22 P2 C23 100.96(8)
C21 P2 C23 100.00(7)
C22 P2 Co1 115.11(5)
C21 P2 Co1 120.50(5)
C23 P2 Co1 116.95(5)
C32 P3 C33 98.30(7)
C32 P3 C31 99.15(7)
C33 P3 C31 100.74(7)
C32 P3 Co1 116.21(5)
C33 P3 Co1 120.21(5)
C31 P3 Co1 118.31(5)
C4 N1 C5 124.46(13)
C4 N1 H1 114.2(12)
C5 N1 H1 113.8(12)
C2 C1 Co1 66.69(7)
C2 C1 H1A 117.0
Co1 C1 H1A 117.0
C2 C1 H1B 117.0
Co1 C1 H1B 117.0
H1A C1 H1B 114.1
C3 C2 C1 117.90(12)
C3 C2 Co1 76.18(8)
C1 C2 Co1 71.85(8)
C3 C2 H2 121.0
C1 C2 H2 121.0
Co1 C2 H2 121.0
C4 C3 C2 122.84(13)
C4 C3 Co1 91.08(8)
C2 C3 Co1 64.00(7)
C4 C3 H3 118.5
C2 C3 H3 118.5
Co1 C3 H3 118.5
N1 C4 C3 121.16(13)
N1 C4 H4 119.4
C3 C4 H4 119.4
N1 C5 C6 110.92(12)
N1 C5 C7 105.88(13)
C6 C5 C7 110.13(13)
N1 C5 C8 109.69(12)
C6 C5 C8 110.35(14)
C7 C5 C8 109.77(13)
C5 C6 H6A 109.5
C5 C6 H6B 109.5
H6A C6 H6B 109.5
C5 C6 H6C 109.5
H6A C6 H6C 109.5
H6B C6 H6C 109.5
C5 C7 H7A 109.5
C5 C7 H7B 109.5
H7A C7 H7B 109.5
C5 C7 H7C 109.5
H7A C7 H7C 109.5
H7B C7 H7C 109.5
C5 C8 H8A 109.5
C5 C8 H8B 109.5
H8A C8 H8B 109.5
C5 C8 H8C 109.5
H8A C8 H8C 109.5
H8B C8 H8C 109.5
F3 C9 F2 107.61(15)
F3 C9 F1 107.18(15)
F2 C9 F1 107.57(16)
F3 C9 S1 111.77(12)
F2 C9 S1 111.00(13)
F1 C9 S1 111.49(12)
P1 C11 H11A 109.5
P1 C11 H11B 109.5
H11A C11 H11B 109.5
P1 C11 H11C 109.5
H11A C11 H11C 109.5
H11B C11 H11C 109.5
P1 C12 H12A 109.5
P1 C12 H12B 109.5
H12A C12 H12B 109.5
P1 C12 H12C 109.5
H12A C12 H12C 109.5
H12B C12 H12C 109.5
P1 C13 H13A 109.5
P1 C13 H13B 109.5
H13A C13 H13B 109.5
P1 C13 H13C 109.5
H13A C13 H13C 109.5
H13B C13 H13C 109.5
P2 C21 H21A 109.5
P2 C21 H21B 109.5
H21A C21 H21B 109.5
P2 C21 H21C 109.5
H21A C21 H21C 109.5
H21B C21 H21C 109.5
P2 C22 H22A 109.5
P2 C22 H22B 109.5
H22A C22 H22B 109.5
P2 C22 H22C 109.5
H22A C22 H22C 109.5
H22B C22 H22C 109.5
P2 C23 H23A 109.5
P2 C23 H23B 109.5
H23A C23 H23B 109.5
P2 C23 H23C 109.5
H23A C23 H23C 109.5
H23B C23 H23C 109.5
P3 C31 H31A 109.5
P3 C31 H31B 109.5
H31A C31 H31B 109.5
P3 C31 H31C 109.5
H31A C31 H31C 109.5
H31B C31 H31C 109.5
P3 C32 H32A 109.5
P3 C32 H32B 109.5
H32A C32 H32B 109.5
P3 C32 H32C 109.5
H32A C32 H32C 109.5
H32B C32 H32C 109.5
P3 C33 H33A 109.5
P3 C33 H33B 109.5
H33A C33 H33B 109.5
P3 C33 H33C 109.5
H33A C33 H33C 109.5
H33B C33 H33C 109.5

loop_
_geom_bond_atom_site_label_1
_geom_bond_atom_site_label_2
_geom_bond_distance
Co1 C2 1.9797(13)
Co1 C1 2.0484(13)
Co1 C3 2.1389(13)
Co1 P1 2.1896(4)
Co1 P3 2.1952(4)
Co1 P2 2.2012(4)
S1 O2 1.4294(11)
S1 O3 1.4403(11)
S1 O1 1.4412(11)
S1 C9 1.8201(17)
P1 C13 1.8207(15)
P1 C12 1.8257(14)
P1 C11 1.8311(15)
P2 C22 1.8197(15)
P2 C21 1.8265(14)
P2 C23 1.8285(15)
P3 C32 1.8277(15)
P3 C33 1.8301(14)
P3 C31 1.8306(15)
F1 C9 1.328(2)
F2 C9 1.326(2)
F3 C9 1.3262(19)
N1 C4 1.3483(19)
N1 C5 1.4815(18)
N1 H1 0.818(18)
C1 C2 1.427(2)
C1 H1A 0.9900
C1 H1B 0.9900
C2 C3 1.4104(19)
C2 H2 1.0000
C3 C4 1.3972(19)
C3 H3 1.0000
C4 H4 0.9500
C5 C6 1.517(2)
C5 C7 1.523(2)
C5 C8 1.526(2)
C6 H6A 0.9800
C6 H6B 0.9800
C6 H6C 0.9800
C7 H7A 0.9800
C7 H7B 0.9800
C7 H7C 0.9800
C8 H8A 0.9800
C8 H8B 0.9800
C8 H8C 0.9800
C11 H11A 0.9800
C11 H11B 0.9800
C11 H11C 0.9800
C12 H12A 0.9800
C12 H12B 0.9800
C12 H12C 0.9800
C13 H13A 0.9800
C13 H13B 0.9800
C13 H13C 0.9800
C21 H21A 0.9800
C21 H21B 0.9800
C21 H21C 0.9800
C22 H22A 0.9800
C22 H22B 0.9800
C22 H22C 0.9800
C23 H23A 0.9800
C23 H23B 0.9800
C23 H23C 0.9800
C31 H31A 0.9800
C31 H31B 0.9800
C31 H31C 0.9800
C32 H32A 0.9800
C32 H32B 0.9800
C32 H32C 0.9800
C33 H33A 0.9800
C33 H33B 0.9800
C33 H33C 0.9800

loop_
_geom_torsion_atom_site_label_1
_geom_torsion_atom_site_label_2
_geom_torsion_atom_site_label_3
_geom_torsion_atom_site_label_4
_geom_torsion
C2 Co1 P1 C13 69.95(8)
C1 Co1 P1 C13 78.35(7)
C3 Co1 P1 C13 16.56(8)
P3 Co1 P1 C13 173.21(6)
P2 Co1 P1 C13 -88.78(6)
C2 Co1 P1 C12 -167.29(7)
C1 Co1 P1 C12 -158.89(7)
C3 Co1 P1 C12 139.32(8)
P3 Co1 P1 C12 -64.03(6)
P2 Co1 P1 C12 33.98(6)
C2 Co1 P1 C11 -49.00(8)
C1 Co1 P1 C11 -40.61(7)
C3 Co1 P1 C11 -102.40(8)
P3 Co1 P1 C11 54.25(6)
P2 Co1 P1 C11 152.27(6)
C2 Co1 P2 C22 -106.45(8)
C1 Co1 P2 C22 -70.48(17)
C3 Co1 P2 C22 -81.92(7)
P1 Co1 P2 C22 52.99(6)
P3 Co1 P2 C22 157.68(6)
C2 Co1 P2 C21 133.56(8)
C1 Co1 P2 C21 169.52(16)
C3 Co1 P2 C21 158.09(7)
P1 Co1 P2 C21 -67.01(6)
P3 Co1 P2 C21 37.68(6)
C2 Co1 P2 C23 11.85(8)
C1 Co1 P2 C23 47.81(17)
C3 Co1 P2 C23 36.38(7)
P1 Co1 P2 C23 171.28(6)
P3 Co1 P2 C23 -84.03(6)
C2 Co1 P3 C32 43.68(7)
C1 Co1 P3 C32 2.29(7)
C3 Co1 P3 C32 73.24(8)
P1 Co1 P3 C32 -87.21(6)
P2 Co1 P3 C32 170.77(6)
C2 Co1 P3 C33 161.90(7)
C1 Co1 P3 C33 120.51(7)
C3 Co1 P3 C33 -168.53(7)
P1 Co1 P3 C33 31.01(6)
P2 Co1 P3 C33 -71.01(6)
C2 Co1 P3 C31 -74.13(7)
C1 Co1 P3 C31 -115.52(7)
C3 Co1 P3 C31 -44.57(7)
P1 Co1 P3 C31 154.98(6)
P2 Co1 P3 C31 52.96(6)
C3 Co1 C1 C2 -33.23(8)
P1 Co1 C1 C2 -170.14(8)
P3 Co1 C1 C2 86.54(8)
P2 Co1 C1 C2 -45.3(2)
Co1 C1 C2 C3 62.74(10)
C1 Co1 C2 C3 -126.00(12)
P1 Co1 C2 C3 -113.27(8)
P3 Co1 C2 C3 138.03(7)
P2 Co1 C2 C3 40.31(9)
C3 Co1 C2 C1 126.00(12)
P1 Co1 C2 C1 12.73(10)
P3 Co1 C2 C1 -95.98(8)
P2 Co1 C2 C1 166.30(6)
C1 C2 C3 C4 12.71(19)
Co1 C2 C3 C4 73.16(12)
C1 C2 C3 Co1 -60.45(10)
C2 Co1 C3 C4 -126.45(13)
C1 Co1 C3 C4 -91.93(10)
P1 Co1 C3 C4 -23.20(11)
P3 Co1 C3 C4 -176.83(7)
P2 Co1 C3 C4 84.86(9)
C1 Co1 C3 C2 34.52(8)
P1 Co1 C3 C2 103.26(8)
P3 Co1 C3 C2 -50.38(9)
P2 Co1 C3 C2 -148.69(8)
C5 N1 C4 C3 -156.71(13)
C2 C3 C4 N1 178.28(12)
Co1 C3 C4 N1 -122.36(12)
C4 N1 C5 C6 -56.99(19)
C4 N1 C5 C7 -176.44(14)
C4 N1 C5 C8 65.18(19)
O2 S1 C9 F3 62.99(15)
O3 S1 C9 F3 -56.74(14)
O1 S1 C9 F3 -175.82(13)
O2 S1 C9 F2 -176.86(13)
O3 S1 C9 F2 63.41(14)
O1 S1 C9 F2 -55.67(14)
O2 S1 C9 F1 -56.95(14)
O3 S1 C9 F1 -176.68(13)
O1 S1 C9 F1 64.24(14)
